data_2201163
loop_
_publ_author_name
'Gao, Sheng-Li'
'Li, Yi-Zhi'
' Ren, Fei '
'Shi, Qi-Zhen'
'Wang, Liu-Fang'

_publ_section_title
;
 <i>catena</i>-Poly[[[diaqualanthanum(III)]-tri-\m-glycinato]
 trichloride monohydrate]
;
_journal_issue 5
_journal_name_full 'Acta Crystallographica Section E'
_journal_page_first m234
_journal_page_last m236
_journal_paper_doi 10.1107/S1600536802007444
_journal_volume 58
_journal_year 2002
_chemical_formula_iupac '[La (C2 H5 N O2)3 (H2 O)2] Cl3, H2 O'
_chemical_formula_moiety 'C6 H19 La N3 O8 3+, 3Cl 1-, H2 O'
_chemical_formula_sum 'C6 H21 Cl3 La N3 O9'
_chemical_formula_weight 524.52
_chemical_name_systematic
;catena-Poly[[[diaqualanthanum(III)]-tri-\m-glycinato] trichloride
 monohydrate]
;
_space_group_IT_number 19
_symmetry_cell_setting orthorhombic
_symmetry_space_group_name_Hall 'P 2ac 2ab'
_symmetry_space_group_name_H-M 'P 21 21 21'
_atom_sites_solution_hydrogens geom
_atom_sites_solution_primary direct
_atom_sites_solution_secondary difmap
_audit_creation_method SHELXL-97
_cell_angle_alpha 90.00
_cell_angle_beta 90.00
_cell_angle_gamma 90.00
_cell_formula_units_Z 4
_cell_length_a 4.7980(10)
_cell_length_b 12.0940(10)
_cell_length_c 30.974(2)
_cell_measurement_reflns_used 25
_cell_measurement_temperature 293(2)
_cell_measurement_theta_max 12.78
_cell_measurement_theta_min 2.23
_cell_volume 1797.3(4)
_computing_cell_refinement XSCANS
_computing_data_collection 'XSCANS (Siemens, 1994)'
_computing_data_reduction 'SHELXTL (Siemens, 1994)'
_computing_molecular_graphics SHELXTL
_computing_publication_material SHELXTL
_computing_structure_refinement 'SHELXL97 (Sheldrick, 1997)'
_computing_structure_solution 'SHELXS97 (Sheldrick, 1997)'
_diffrn_ambient_temperature 293(2)
_diffrn_measured_fraction_theta_full 1.000
_diffrn_measured_fraction_theta_max 1.000
_diffrn_measurement_device_type 'Siemens P4'
_diffrn_measurement_method \w
_diffrn_radiation_monochromator graphite
_diffrn_radiation_source 'fine-focus sealed tube'
_diffrn_radiation_type MoK\a
_diffrn_radiation_wavelength 0.71073
_diffrn_reflns_av_R_equivalents 0.0736
_diffrn_reflns_av_sigmaI/netI 0.0784
_diffrn_reflns_limit_h_max 5
_diffrn_reflns_limit_h_min -5
_diffrn_reflns_limit_k_max 14
_diffrn_reflns_limit_k_min 0
_diffrn_reflns_limit_l_max 36
_diffrn_reflns_limit_l_min 0
_diffrn_reflns_number 3172
_diffrn_reflns_theta_full 24.99
_diffrn_reflns_theta_max 25.00
_diffrn_reflns_theta_min 1.31
_diffrn_standards_decay_% 2.2
_diffrn_standards_interval_count 100
_diffrn_standards_number 3
_exptl_absorpt_coefficient_mu 2.864
_exptl_absorpt_correction_T_max 0.566
_exptl_absorpt_correction_T_min 0.509
_exptl_absorpt_correction_type '\y scan'
_exptl_absorpt_process_details '(North et al., 1968)'
_exptl_crystal_colour colourless
_exptl_crystal_density_diffrn 1.938
_exptl_crystal_density_method 'not measured'
_exptl_crystal_description prism
_exptl_crystal_F_000 1032
_exptl_crystal_size_max 0.3
_exptl_crystal_size_mid 0.2
_exptl_crystal_size_min 0.2
_refine_diff_density_max 0.596
_refine_diff_density_min -0.739
_refine_ls_abs_structure_details '(Flack, 1983), 1274 Friedel pairs'
_refine_ls_abs_structure_Flack 0.0012(2)
_refine_ls_extinction_method none
_refine_ls_goodness_of_fit_ref 0.970
_refine_ls_hydrogen_treatment constr
_refine_ls_matrix_type full
_refine_ls_number_parameters 196
_refine_ls_number_reflns 3172
_refine_ls_number_restraints 0
_refine_ls_restrained_S_all 0.970
_refine_ls_R_factor_all 0.0422
_refine_ls_R_factor_gt 0.0324
_refine_ls_shift/su_max <0.001
_refine_ls_shift/su_mean 0.000
_refine_ls_structure_factor_coef Fsqd
_refine_ls_weighting_details 'calc w = 1/[\s^2^(Fo^2^)+(0.01P)^2^+0.35P] where P = (Fo^2^+2Fc^2^)/3'
_refine_ls_weighting_scheme calc
_refine_ls_wR_factor_gt 0.0839
_refine_ls_wR_factor_ref 0.0855
_reflns_number_gt 3145
_reflns_number_total 3168
_reflns_threshold_expression I>2\s(I)
_cod_data_source_file ob6121.cif
_cod_data_source_block I
_cod_depositor_comments
;
The following automatic conversions were performed:
'_symmetry_cell_setting' value 'Orthorhombic' changed to 'orthorhombic'
according to '/home/saulius/struct/CIF-dictionaries/cif_core.dic'
dictionary named 'cif_core.dic' version 2.4.1 from 2010-06-29.

Automatic conversion script
Id: cif_fix_enum 1527 2010-12-29 10:47:43Z saulius 

The following automatic conversions were performed:

'_symmetry_cell_setting' value 'Orthorhombic' changed to
'orthorhombic' according to
/home/saulius/struct/CIF-dictionaries/cif_core.dic dictionary named
'cif_core.dic' version 2.4.1 from 2010-06-29.

Automatic conversion script
Id: cif_fix_values 1715 2011-07-08 13:25:40Z adriana 
;
_cod_database_code 2201163
_cod_database_fobs_code 2201163

loop_
_symmetry_equiv_pos_as_xyz
'x, y, z'
'-x+1/2, -y, z+1/2'
'-x, y+1/2, -z+1/2'
'x+1/2, -y+1/2, -z'

loop_
_atom_site_label
_atom_site_fract_x
_atom_site_fract_y
_atom_site_fract_z
_atom_site_U_iso_or_equiv
_atom_site_adp_type
_atom_site_calc_flag
_atom_site_refinement_flags
_atom_site_occupancy
_atom_site_disorder_assembly
_atom_site_disorder_group
_atom_site_type_symbol
La1 0.51428(5) 0.836846(18) 0.621733(7) 0.01291(5) Uani d U 1 . . La
C1 0.0107(12) 0.7847(4) 0.70260(14) 0.0221(2) Uani d U 1 . . C
C2 -0.0368(12) 0.7659(4) 0.75082(14) 0.0222(3) Uani d U 1 . . C
H2A 0.0762 0.7046 0.7609 0.027 Uiso calc R 1 . . H
H2B 0.0147 0.8315 0.7670 0.027 Uiso calc R 1 . . H
C3 0.0098(11) 0.6395(3) 0.60684(13) 0.0199(2) Uani d U 1 . . C
C4 -0.1170(10) 0.5296(4) 0.61807(16) 0.0205(3) Uani d U 1 . . C
H4A -0.1963 0.4970 0.5922 0.025 Uiso calc R 1 . . H
H4B -0.2671 0.5409 0.6386 0.025 Uiso calc R 1 . . H
C5 -0.0753(10) 1.0132(4) 0.58891(15) 0.0194(2) Uani d U 1 . . C
C6 0.0924(11) 1.1141(4) 0.57406(15) 0.0219(2) Uani d U 1 . . C
H6A 0.1985 1.1433 0.5982 0.026 Uiso calc R 1 . . H
H6B 0.2229 1.0921 0.5517 0.026 Uiso calc R 1 . . H
N1 -0.3374(9) 0.7410(3) 0.75718(14) 0.0219(2) Uani d U 1 . . N
H1A -0.4102 0.7892 0.7757 0.033 Uiso calc R 1 . . H
H1B -0.3560 0.6728 0.7676 0.033 Uiso calc R 1 . . H
H1C -0.4260 0.7460 0.7320 0.033 Uiso calc R 1 . . H
N2 0.0925(9) 0.4503(3) 0.63720(12) 0.0209(4) Uani d U 1 . . N
H2C 0.2535 0.4563 0.6231 0.031 Uiso calc R 1 . . H
H2D 0.0288 0.3814 0.6348 0.031 Uiso calc R 1 . . H
H2E 0.1186 0.4664 0.6649 0.031 Uiso calc R 1 . . H
N3 -0.0928(9) 1.2001(3) 0.55727(14) 0.0232(4) Uani d U 1 . . N
H3A -0.2072 1.1708 0.5378 0.035 Uiso calc R 1 . . H
H3B 0.0083 1.2532 0.5450 0.035 Uiso calc R 1 . . H
H3C -0.1922 1.2285 0.5788 0.035 Uiso calc R 1 . . H
O1 0.2602(8) 0.8109(3) 0.69456(11) 0.0222(3) Uani d U 1 . . O
O2 -0.1720(8) 0.7656(3) 0.67616(10) 0.0233(4) Uani d U 1 . . O
O3 0.2616(7) 0.6563(3) 0.61453(10) 0.0199(3) Uani d U 1 . . O
O4 -0.1519(7) 0.7054(3) 0.58806(11) 0.0207(4) Uani d U 1 . . O
O5 0.0567(7) 0.9367(3) 0.60643(10) 0.0215(3) Uani d U 1 . . O
O6 -0.3329(7) 1.0120(3) 0.58153(10) 0.0190(4) Uani d U 1 . . O
O7 0.5703(9) 1.0023(3) 0.67305(11) 0.0376(6) Uani d U 1 . . O
H7A 0.5982 0.9791 0.6986 0.045 Uiso d R 1 . . H
H7B 0.7089 1.0408 0.6649 0.045 Uiso d R 1 . . H
O8 0.4215(7) 0.8183(3) 0.53953(10) 0.0191(6) Uani d U 1 . . O
H8A 0.5122 0.7531 0.5288 0.023 Uiso d R 1 . . H
H8B 0.4936 0.8821 0.5249 0.023 Uiso d R 1 . . H
Cl3 0.3642(3) 0.75681(10) 0.85047(4) 0.0288(3) Uani d . 1 . . Cl
Cl2 0.8645(3) 0.12101(11) 0.45879(4) 0.0327(3) Uani d . 1 . . Cl
O9 0.9272(7) 0.8869(3) 0.49882(11) 0.0243(9) Uani d . 1 . . O
H9A 1.0286 0.9393 0.5082 0.029 Uiso d R 1 . . H
H9B 0.8343 0.9137 0.4779 0.029 Uiso d R 1 . . H
Cl1 0.5663(4) 0.00902(12) 0.77496(5) 0.0504(5) Uani d . 1 . . Cl

loop_
_atom_site_aniso_label
_atom_site_aniso_U_11
_atom_site_aniso_U_22
_atom_site_aniso_U_33
_atom_site_aniso_U_12
_atom_site_aniso_U_13
_atom_site_aniso_U_23
La1 0.01268(10) 0.01056(10) 0.01550(11) -0.00064(11) -0.00011(11) 0.00245(9)
C1 0.0260(4) 0.0237(5) 0.0165(4) -0.0015(4) 0.0004(3) 0.0023(4)
C2 0.0271(5) 0.0216(5) 0.0180(4) -0.0004(5) 0.0010(4) 0.0028(5)
C3 0.0237(4) 0.0156(4) 0.0205(5) -0.0039(4) -0.0036(4) 0.0003(4)
C4 0.0222(5) 0.0169(4) 0.0224(6) -0.0039(4) -0.0043(5) 0.0007(5)
C5 0.0232(4) 0.0148(4) 0.0201(5) 0.0061(4) 0.0021(4) 0.0027(4)
C6 0.0266(4) 0.0167(4) 0.0223(4) 0.0027(4) 0.0021(4) 0.0033(4)
N1 0.0266(4) 0.0167(4) 0.0223(4) 0.0027(4) 0.0021(4) 0.0033(4)
N2 0.0222(8) 0.0168(6) 0.0237(8) -0.0037(6) -0.0037(7) 0.0012(6)
N3 0.0284(7) 0.0152(6) 0.0260(8) 0.0027(6) 0.0019(7) 0.0034(6)
O1 0.0254(5) 0.0233(6) 0.0179(4) -0.0006(6) 0.0019(4) 0.0027(5)
O2 0.0266(6) 0.0243(8) 0.0190(6) -0.0006(7) -0.0012(5) 0.0013(7)
O3 0.0249(5) 0.0133(4) 0.0214(6) -0.0044(4) -0.0041(6) 0.0023(4)
O4 0.0246(6) 0.0181(6) 0.0196(7) -0.0023(6) -0.0022(6) 0.0017(6)
O5 0.0242(5) 0.0179(5) 0.0224(6) 0.0076(5) 0.0024(5) 0.0051(5)
O6 0.0227(5) 0.0143(7) 0.0198(7) 0.0059(5) 0.0025(6) 0.0009(7)
O7 0.0650(14) 0.0302(8) 0.0177(9) -0.0239(10) -0.0025(10) -0.0059(6)
O8 0.0310(15) 0.0085(11) 0.0179(5) -0.0022(11) -0.0008(8) -0.0019(6)
O9 0.024(2) 0.0201(16) 0.0292(17) -0.0022(14) -0.0053(16) -0.0011(15)
Cl1 0.0898(13) 0.0291(7) 0.0323(7) 0.0129(9) -0.0126(9) -0.0039(6)
Cl2 0.0433(8) 0.0222(6) 0.0325(6) 0.0103(6) -0.0069(7) -0.0009(6)
Cl3 0.0473(8) 0.0216(6) 0.0175(5) 0.0080(6) 0.0056(6) 0.0015(5)

loop_
_atom_type_symbol
_atom_type_description
_atom_type_scat_dispersion_real
_atom_type_scat_dispersion_imag
_atom_type_scat_source
C C 0.0033 0.0016 'International Tables Vol C Tables 4.2.6.8 and 6.1.1.4'
H H 0.0000 0.0000 'International Tables Vol C Tables 4.2.6.8 and 6.1.1.4'
N N 0.0061 0.0033 'International Tables Vol C Tables 4.2.6.8 and 6.1.1.4'
O O 0.0106 0.0060 'International Tables Vol C Tables 4.2.6.8 and 6.1.1.4'
La La -0.2871 2.4523 'International Tables Vol C Tables 4.2.6.8 and 6.1.1.4'
Cl Cl 0.1484 0.1585 'International Tables Vol C Tables 4.2.6.8 and 6.1.1.4'

loop_
_geom_angle_atom_site_label_1
_geom_angle_atom_site_label_2
_geom_angle_atom_site_label_3
_geom_angle_site_symmetry_1
_geom_angle_site_symmetry_3
_geom_angle
O2 La1 O4 1_655 1_655 70.35(12)
O2 La1 O3 1_655 . 93.03(12)
O4 La1 O3 1_655 . 73.59(11)
O2 La1 O5 1_655 . 146.51(11)
O4 La1 O5 1_655 . 141.22(10)
O3 La1 O5 . . 88.82(11)
O2 La1 O6 1_655 1_655 117.05(12)
O4 La1 O6 1_655 1_655 98.06(11)
O3 La1 O6 . 1_655 144.53(10)
O5 La1 O6 . 1_655 76.40(10)
O2 La1 O7 1_655 . 77.35(13)
O4 La1 O7 1_655 . 133.63(13)
O3 La1 O7 . . 141.60(12)
O5 La1 O7 . . 80.58(12)
O6 La1 O7 1_655 . 68.11(11)
O2 La1 O1 1_655 . 69.01(12)
O4 La1 O1 1_655 . 126.36(11)
O3 La1 O1 . . 75.17(11)
O5 La1 O1 . . 79.25(11)
O6 La1 O1 1_655 . 131.23(11)
O7 La1 O1 . . 66.64(12)
O2 La1 O8 1_655 . 139.47(11)
O4 La1 O8 1_655 . 69.12(11)
O3 La1 O8 . . 75.78(10)
O5 La1 O8 . . 73.19(10)
O6 La1 O8 1_655 . 69.14(10)
O7 La1 O8 . . 133.81(11)
O1 La1 O8 . . 139.96(11)
O2 La1 O5 1_655 1_655 72.80(11)
O4 La1 O5 1_655 1_655 67.69(10)
O3 La1 O5 . 1_655 141.24(10)
O5 La1 O5 . 1_655 122.94(12)
O6 La1 O5 1_655 1_655 47.31(10)
O7 La1 O5 . 1_655 71.58(12)
O1 La1 O5 . 1_655 127.95(10)
O8 La1 O5 . 1_655 91.69(10)
O2 La1 C5 1_655 1_655 94.52(13)
O4 La1 C5 1_655 1_655 83.80(12)
O3 La1 C5 . 1_655 152.12(11)
O5 La1 C5 . 1_655 99.30(11)
O6 La1 C5 1_655 1_655 23.60(12)
O7 La1 C5 . 1_655 66.27(12)
O1 La1 C5 . 1_655 132.44(12)
O8 La1 C5 . 1_655 81.11(11)
O5 La1 C5 1_655 1_655 23.82(11)
O2 C1 O1 . . 126.5(4)
O2 C1 C2 . . 121.3(5)
O1 C1 C2 . . 111.8(4)
N1 C2 C1 . . 107.7(4)
N1 C2 H2A . . 110.2
C1 C2 H2A . . 110.2
N1 C2 H2B . . 110.2
C1 C2 H2B . . 110.2
H2A C2 H2B . . 108.5
O3 C3 O4 . . 125.7(4)
O3 C3 C4 . . 119.4(4)
O4 C3 C4 . . 114.7(4)
C3 C4 N2 . . 112.5(4)
C3 C4 H4A . . 109.1
N2 C4 H4A . . 109.1
C3 C4 H4B . . 109.1
N2 C4 H4B . . 109.1
H4A C4 H4B . . 107.8
O5 C5 O6 . . 124.8(5)
O5 C5 C6 . . 117.1(4)
O6 C5 C6 . . 118.0(4)
N3 C6 C5 . . 110.7(4)
N3 C6 H6A . . 109.5
C5 C6 H6A . . 109.5
N3 C6 H6B . . 109.5
C5 C6 H6B . . 109.5
H6A C6 H6B . . 108.1
C2 N1 H1A . . 109.5
C2 N1 H1B . . 109.5
H1A N1 H1B . . 109.5
C2 N1 H1C . . 109.5
H1A N1 H1C . . 109.5
H1B N1 H1C . . 109.5
C4 N2 H2C . . 109.5
C4 N2 H2D . . 109.5
H2C N2 H2D . . 109.5
C4 N2 H2E . . 109.5
H2C N2 H2E . . 109.5
H2D N2 H2E . . 109.5
C6 N3 H3A . . 109.5
C6 N3 H3B . . 109.5
H3A N3 H3B . . 109.5
C6 N3 H3C . . 109.5
H3A N3 H3C . . 109.5
H3B N3 H3C . . 109.5
C1 O1 La1 . . 130.5(3)
C3 O3 La1 . . 128.8(3)
H8A O8 H8B . . 109.5
H9A O9 H9B . . 106.0
La1 O7 H7A . . 109.6
La1 O7 H7B . . 109.0
La1 O8 H8A . . 109.4
La1 O8 H8B . . 109.5
H7A O7 H7B . . 109.5
H8A O8 H8B . . 109.5
H9A O9 H9B . . 106.0

loop_
_geom_bond_atom_site_label_1
_geom_bond_atom_site_label_2
_geom_bond_site_symmetry_2
_geom_bond_distance
_geom_bond_publ_flag
La1 O3 . 2.507(3) y
La1 O5 . 2.550(3) y
La1 O7 . 2.570(4) y
La1 O1 . 2.583(3) y
La1 O8 . 2.594(3) y
La1 O6 1_655 2.565(3) y
La1 O2 1_655 2.419(4) y
La1 O4 1_655 2.486(3) y
La1 O5 1_655 2.908(4) y
C1 O2 . 1.222(6) ?
C1 O1 . 1.263(7) ?
C1 C2 . 1.528(6) ?
C2 N1 . 1.486(7) ?
C2 H2A . 0.9700 n
C2 H2B . 0.9700 n
C3 O3 . 1.248(6) ?
C3 O4 . 1.255(6) ?
C3 C4 . 1.503(6) ?
C4 N2 . 1.510(6) ?
C4 H4A . 0.9700 n
C4 H4B . 0.9700 n
C5 O5 . 1.246(6) ?
C5 O6 . 1.257(6) ?
C5 C6 . 1.533(7) ?
C6 N3 . 1.463(6) ?
C6 H6A . 0.9700 n
C6 H6B . 0.9700 n
N1 H1A . 0.8900 n
N1 H1B . 0.8900 n
N1 H1C . 0.8900 n
N2 H2C . 0.8900 n
N2 H2D . 0.8900 n
N2 H2E . 0.8900 n
N3 H3A . 0.8900 n
N3 H3B . 0.8900 n
N3 H3C . 0.8900 n
O7 H7A . 0.8497 n
O7 H7B . 0.8501 n
O8 H8A . 0.9600 n
O8 H8B . 0.9600 n
O9 H9A . 0.8499 n
O9 H9B . 0.8499 n

loop_
_geom_hbond_atom_site_label_D
_geom_hbond_atom_site_label_H
_geom_hbond_atom_site_label_A
_geom_hbond_site_symmetry_A
_geom_hbond_distance_DH
_geom_hbond_distance_HA
_geom_hbond_distance_DA
_geom_hbond_angle_DHA
_geom_hbond_publ_flag
N1 H1A Cl3 1_455 0.89 2.59 3.231(4) 130.0 yes
N1 H1A Cl1 1_465 0.89 2.66 3.320(4) 131.8 yes
N1 H1B Cl1 3_556 0.89 2.59 3.173(5) 124.3 yes
N1 H1C O1 1_455 0.89 2.06 2.864(6) 150.4 yes
N1 H1C O2 . 0.89 2.13 2.649(5) 116.5 yes
N2 H2C Cl2 4_456 0.89 2.76 3.360(4) 126.3 yes
N2 H2D Cl3 3_546 0.89 2.46 3.228(4) 145.3 yes
N2 H2E Cl1 3_656 0.89 2.45 3.254(4) 149.9 yes
N3 H3A Cl2 1_465 0.89 2.54 3.203(4) 131.6 yes
N3 H3B Cl2 4_466 0.89 2.29 3.122(5) 155.2 yes
N3 H3C Cl3 3_556 0.89 2.36 3.214(4) 159.7 yes
O7 H7A Cl1 1_565 0.85 2.40 3.158(4) 149.1 yes
O7 H7B Cl3 3_656 0.85 2.68 3.179(4) 119.0 yes
O8 H8A O9 4_466 0.96 1.94 2.752(5) 140.7 yes
O8 H8B O9 . 0.96 2.23 2.858(5) 121.9 yes
O9 H9B Cl2 1_565 0.85 2.58 3.105(4) 121.1 yes
